data_4135012
loop_
_publ_author_name
'Qiu, Hui'
'Shuai, Bin'
'Wang, Yun-Zhao'
'Liu, Dong'
'Chen, Yue-Gang'
'Gao, Pei-Sen'
'Ma, Hong-Xing'
'Chen, Song'
'Mei, Tian-Sheng'

_publ_section_title
;
 Enantioselective Ni-Catalyzed Electrochemical Synthesis of Biaryl
 Atropisomers.
;
_journal_issue 22
_journal_name_full 'Journal of the American Chemical Society'
_journal_page_first 9872
_journal_page_last 9878
_journal_paper_doi 10.1021/jacs.9b13117
_journal_volume 142
_journal_year 2020
_chemical_absolute_configuration ad
_chemical_formula_sum 'C12 H18 Br2 N2 Ni O2'
_chemical_formula_weight 440.81
_space_group_crystal_system orthorhombic
_space_group_IT_number 19
_space_group_name_Hall 'P 2ac 2ab'
_space_group_name_H-M_alt 'P 21 21 21'
_atom_sites_solution_hydrogens mixed
_audit_creation_method SHELXL-2013
_cell_angle_alpha 90
_cell_angle_beta 90
_cell_angle_gamma 90
_cell_formula_units_Z 4
_cell_length_a 9.3332(14)
_cell_length_b 12.1683(18)
_cell_length_c 14.396(2)
_cell_measurement_reflns_used 2753
_cell_measurement_temperature 293(2)
_cell_measurement_theta_max 45.248
_cell_measurement_theta_min 4.383
_cell_volume 1634.9(4)
_computing_cell_refinement 'Bruker SMART'
_computing_data_collection 'Bruker SMART'
_computing_data_reduction 'Bruker SHELXTL'
_computing_molecular_graphics 'Bruker SHELXTL'
_computing_publication_material 'Bruker SHELXTL'
_computing_structure_refinement 'SHELXL-2013 (Sheldrick, 2013)'
_computing_structure_solution 'Bruker SHELXTL'
_diffrn_ambient_temperature 293(2)
_diffrn_measured_fraction_theta_full 0.999
_diffrn_measured_fraction_theta_max 0.999
_diffrn_measurement_device_type 'CCD area detector'
_diffrn_measurement_method 'phi and omega scans'
_diffrn_radiation_type MoK\a
_diffrn_radiation_wavelength 0.71073
_diffrn_reflns_av_R_equivalents 0.0450
_diffrn_reflns_av_unetI/netI 0.0499
_diffrn_reflns_Laue_measured_fraction_full 0.999
_diffrn_reflns_Laue_measured_fraction_max 0.999
_diffrn_reflns_limit_h_max 10
_diffrn_reflns_limit_h_min -11
_diffrn_reflns_limit_k_max 12
_diffrn_reflns_limit_k_min -15
_diffrn_reflns_limit_l_max 17
_diffrn_reflns_limit_l_min -17
_diffrn_reflns_number 9780
_diffrn_reflns_point_group_measured_fraction_full 1.000
_diffrn_reflns_point_group_measured_fraction_max 1.000
_diffrn_reflns_theta_full 25.242
_diffrn_reflns_theta_max 25.989
_diffrn_reflns_theta_min 2.191
_exptl_absorpt_coefficient_mu 6.073
_exptl_absorpt_correction_T_max 0.7456
_exptl_absorpt_correction_T_min 0.6332
_exptl_absorpt_correction_type multi-scan
_exptl_absorpt_process_details sadabs
_exptl_crystal_colour colorless
_exptl_crystal_density_diffrn 1.791
_exptl_crystal_description prismatic
_exptl_crystal_F_000 872
_exptl_crystal_size_max 0.180
_exptl_crystal_size_mid 0.150
_exptl_crystal_size_min 0.100
_refine_diff_density_max 0.553
_refine_diff_density_min -0.282
_refine_diff_density_rms 0.072
_refine_ls_abs_structure_details
; 
 Flack x determined using 1016 quotients [(I+)-(I-)]/[(I+)+(I-)] 
 (Parsons and Flack (2004), Acta Cryst. A60, s61). 
;
_refine_ls_abs_structure_Flack 0.021(9)
_refine_ls_extinction_method none
_refine_ls_goodness_of_fit_ref 0.965
_refine_ls_hydrogen_treatment mixed
_refine_ls_matrix_type full
_refine_ls_number_parameters 183
_refine_ls_number_reflns 3207
_refine_ls_number_restraints 0
_refine_ls_restrained_S_all 0.965
_refine_ls_R_factor_all 0.0418
_refine_ls_R_factor_gt 0.0319
_refine_ls_shift/su_max 0.002
_refine_ls_shift/su_mean 0.000
_refine_ls_structure_factor_coef Fsqd
_refine_ls_weighting_details 'w=1/[\s^2^(Fo^2^)+(0.0252P)^2^] where P=(Fo^2^+2Fc^2^)/3'
_refine_ls_weighting_scheme calc
_refine_ls_wR_factor_gt 0.0619
_refine_ls_wR_factor_ref 0.0643
_reflns_Friedel_coverage 0.739
_reflns_Friedel_fraction_full 1.000
_reflns_Friedel_fraction_max 1.000
_reflns_number_gt 2704
_reflns_number_total 3207
_reflns_threshold_expression 'I > 2\s(I)'
_cod_data_source_file ja9b13117_si_004.cif
_cod_data_source_block cd17437
_cod_depositor_comments
;Adding full bibliography for 4135012--4135016.cif.

 Adding full bibliography for 4135012--4135016.cif.
;
_cod_database_code 4135012
_shelx_space_group_comment
; 
The symmetry employed for this shelxl refinement is uniquely defined 
by the following loop, which should always be used as a source of 
symmetry information in preference to the above space-group names. 
They are only intended as comments. 
;
_shelx_estimated_absorpt_t_min 0.408
_shelx_estimated_absorpt_t_max 0.582
_shelxl_version_number 2013-4

loop_
_space_group_symop_operation_xyz
'x, y, z'
'-x+1/2, -y, z+1/2'
'-x, y+1/2, -z+1/2'
'x+1/2, -y+1/2, -z'

loop_
_atom_site_label
_atom_site_type_symbol
_atom_site_fract_x
_atom_site_fract_y
_atom_site_fract_z
_atom_site_U_iso_or_equiv
_atom_site_adp_type
_atom_site_occupancy
_atom_site_site_symmetry_order
_atom_site_calc_flag
_atom_site_refinement_flags_posn
_atom_site_refinement_flags_adp
_atom_site_refinement_flags_occupancy
_atom_site_disorder_assembly
_atom_site_disorder_group
Ni1 Ni 1.09007(7) 1.07762(5) 0.48430(5) 0.03651(18) Uani 1 1 d . . . . .
Br1 Br 0.88731(7) 1.13068(5) 0.38832(4) 0.05428(19) Uani 1 1 d . . . . .
Br2 Br 1.35035(6) 1.06601(5) 0.48168(5) 0.05568(19) Uani 1 1 d . . . . .
N1 N 1.0663(5) 0.9107(4) 0.4463(3) 0.0415(11) Uani 1 1 d . . . . .
N2 N 1.0070(5) 1.0172(4) 0.6010(3) 0.0402(11) Uani 1 1 d . . . . .
O1 O 0.9270(5) 0.8673(4) 0.6730(3) 0.0608(11) Uani 1 1 d . . . . .
O2 O 1.1020(6) 1.2330(4) 0.5368(4) 0.0610(14) Uani 1 1 d . . . . .
C1 C 1.0964(6) 0.8616(5) 0.3655(4) 0.0539(15) Uani 1 1 d . . . . .
C2 C 1.0718(8) 0.7488(6) 0.3548(6) 0.072(2) Uani 1 1 d . . . . .
H2 H 1.0965 0.7140 0.2996 0.086 Uiso 1 1 calc R U . . .
C3 C 1.0125(9) 0.6906(6) 0.4246(7) 0.082(3) Uani 1 1 d . . . . .
H3 H 0.9932 0.6162 0.4167 0.098 Uiso 1 1 calc R U . . .
C4 C 0.9804(8) 0.7409(5) 0.5072(6) 0.068(2) Uani 1 1 d . . . . .
H4 H 0.9406 0.7018 0.5563 0.082 Uiso 1 1 calc R U . . .
C5 C 1.0091(6) 0.8508(5) 0.5148(5) 0.0478(15) Uani 1 1 d . . . . .
C6 C 0.9821(6) 0.9146(5) 0.5984(4) 0.0431(14) Uani 1 1 d . . . . .
C7 C 0.9316(7) 0.9528(6) 0.7441(4) 0.0651(19) Uani 1 1 d . . . . .
H7A H 1.0097 0.9399 0.7873 0.078 Uiso 1 1 calc R U . . .
H7B H 0.8423 0.9555 0.7785 0.078 Uiso 1 1 calc R U . . .
C8 C 0.9553(6) 1.0597(6) 0.6900(4) 0.0483(15) Uani 1 1 d . . . . .
H8 H 1.0313 1.1026 0.7199 0.058 Uiso 1 1 calc R U . . .
C9 C 0.8230(6) 1.1308(6) 0.6787(4) 0.0527(15) Uani 1 1 d . . . . .
H9 H 0.8472 1.1889 0.6342 0.063 Uiso 1 1 calc R U . . .
C10 C 0.6982(6) 1.0697(6) 0.6397(5) 0.0633(18) Uani 1 1 d . . . . .
H10A H 0.7247 1.0369 0.5816 0.095 Uiso 1 1 calc R U . . .
H10B H 0.6199 1.1196 0.6301 0.095 Uiso 1 1 calc R U . . .
H10C H 0.6695 1.0133 0.6825 0.095 Uiso 1 1 calc R U . . .
C11 C 0.7834(9) 1.1868(7) 0.7693(5) 0.094(3) Uani 1 1 d . . . . .
H11A H 0.7527 1.1325 0.8134 0.141 Uiso 1 1 calc R U . . .
H11B H 0.7071 1.2381 0.7585 0.141 Uiso 1 1 calc R U . . .
H11C H 0.8654 1.2250 0.7933 0.141 Uiso 1 1 calc R U . . .
C12 C 1.1559(8) 0.9290(6) 0.2891(4) 0.070(2) Uani 1 1 d . . . . .
H12A H 1.0980 0.9935 0.2809 0.105 Uiso 1 1 calc R U . . .
H12B H 1.1560 0.8870 0.2327 0.105 Uiso 1 1 calc R U . . .
H12C H 1.2521 0.9504 0.3041 0.105 Uiso 1 1 calc R U . . .
H2B H 1.177(7) 1.259(5) 0.546(4) 0.04(2) Uiso 1 1 d . . . . .
H2A H 1.046(7) 1.275(5) 0.524(4) 0.037(19) Uiso 1 1 d . . . . .

loop_
_atom_site_aniso_label
_atom_site_aniso_U_11
_atom_site_aniso_U_22
_atom_site_aniso_U_33
_atom_site_aniso_U_23
_atom_site_aniso_U_13
_atom_site_aniso_U_12
Ni1 0.0285(4) 0.0394(3) 0.0417(4) -0.0003(3) 0.0016(3) -0.0021(3)
Br1 0.0472(3) 0.0668(4) 0.0488(3) -0.0082(3) -0.0099(3) 0.0133(3)
Br2 0.0298(3) 0.0543(3) 0.0830(5) -0.0068(4) -0.0017(3) -0.0007(3)
N1 0.031(3) 0.042(3) 0.051(3) -0.010(2) 0.001(2) 0.003(2)
N2 0.034(3) 0.047(3) 0.040(3) -0.003(2) 0.002(2) 0.000(2)
O1 0.061(3) 0.058(2) 0.063(3) 0.023(2) 0.005(2) -0.005(3)
O2 0.037(3) 0.040(2) 0.106(4) -0.006(2) -0.012(3) -0.002(3)
C1 0.031(3) 0.066(4) 0.065(4) -0.012(3) 0.001(3) 0.009(3)
C2 0.057(5) 0.067(5) 0.091(6) -0.037(4) 0.001(4) 0.011(4)
C3 0.079(6) 0.046(4) 0.122(8) -0.018(5) 0.005(5) 0.002(4)
C4 0.074(5) 0.038(3) 0.093(6) 0.005(4) 0.010(4) 0.010(3)
C5 0.038(3) 0.043(3) 0.063(4) 0.001(3) -0.002(3) 0.003(3)
C6 0.033(3) 0.046(4) 0.051(4) 0.011(3) 0.004(3) 0.002(3)
C7 0.049(4) 0.097(5) 0.049(4) 0.014(4) -0.001(3) 0.004(4)
C8 0.037(3) 0.072(4) 0.036(3) -0.004(3) 0.000(3) -0.016(3)
C9 0.040(4) 0.059(4) 0.059(4) -0.005(3) 0.011(3) -0.003(3)
C10 0.037(4) 0.081(4) 0.071(5) 0.012(4) 0.001(3) 0.001(4)
C11 0.080(6) 0.099(6) 0.102(6) -0.049(5) 0.030(5) -0.018(5)
C12 0.047(4) 0.103(5) 0.061(4) -0.030(4) 0.007(3) 0.003(4)

loop_
_atom_type_symbol
_atom_type_description
_atom_type_scat_dispersion_real
_atom_type_scat_dispersion_imag
_atom_type_scat_source
C C 0.0033 0.0016 'International Tables Vol C Tables 4.2.6.8 and 6.1.1.4'
H H 0.0000 0.0000 'International Tables Vol C Tables 4.2.6.8 and 6.1.1.4'
N N 0.0061 0.0033 'International Tables Vol C Tables 4.2.6.8 and 6.1.1.4'
O O 0.0106 0.0060 'International Tables Vol C Tables 4.2.6.8 and 6.1.1.4'
Ni Ni 0.3393 1.1124 'International Tables Vol C Tables 4.2.6.8 and 6.1.1.4'
Br Br -0.2901 2.4595 'International Tables Vol C Tables 4.2.6.8 and 6.1.1.4'

loop_
_geom_angle_atom_site_label_1
_geom_angle_atom_site_label_2
_geom_angle_atom_site_label_3
_geom_angle
_geom_angle_site_symmetry_1
_geom_angle_site_symmetry_3
_geom_angle_publ_flag
N2 Ni1 O2 92.9(2) . . ?
N2 Ni1 N1 79.77(19) . . ?
O2 Ni1 N1 172.7(2) . . ?
N2 Ni1 Br1 105.93(13) . . ?
O2 Ni1 Br1 90.39(17) . . ?
N1 Ni1 Br1 91.53(13) . . ?
N2 Ni1 Br2 112.37(13) . . ?
O2 Ni1 Br2 90.29(17) . . ?
N1 Ni1 Br2 92.58(13) . . ?
Br1 Ni1 Br2 141.61(4) . . ?
C5 N1 C1 118.8(5) . . ?
C5 N1 Ni1 112.0(4) . . ?
C1 N1 Ni1 129.1(4) . . ?
C6 N2 C8 108.2(5) . . ?
C6 N2 Ni1 114.2(4) . . ?
C8 N2 Ni1 137.4(4) . . ?
C6 O1 C7 104.4(5) . . ?
Ni1 O2 H2B 119(4) . . ?
Ni1 O2 H2A 120(4) . . ?
H2B O2 H2A 113(6) . . ?
N1 C1 C2 119.9(6) . . ?
N1 C1 C12 118.5(6) . . ?
C2 C1 C12 121.6(6) . . ?
C3 C2 C1 120.0(7) . . ?
C3 C2 H2 120.0 . . ?
C1 C2 H2 120.0 . . ?
C2 C3 C4 120.1(7) . . ?
C2 C3 H3 120.0 . . ?
C4 C3 H3 120.0 . . ?
C5 C4 C3 117.6(7) . . ?
C5 C4 H4 121.2 . . ?
C3 C4 H4 121.2 . . ?
N1 C5 C4 123.5(7) . . ?
N1 C5 C6 112.9(5) . . ?
C4 C5 C6 123.6(6) . . ?
N2 C6 O1 118.3(6) . . ?
N2 C6 C5 121.1(5) . . ?
O1 C6 C5 120.5(5) . . ?
O1 C7 C8 104.6(5) . . ?
O1 C7 H7A 110.8 . . ?
C8 C7 H7A 110.8 . . ?
O1 C7 H7B 110.8 . . ?
C8 C7 H7B 110.8 . . ?
H7A C7 H7B 108.9 . . ?
N2 C8 C9 112.1(5) . . ?
N2 C8 C7 101.1(5) . . ?
C9 C8 C7 114.9(5) . . ?
N2 C8 H8 109.5 . . ?
C9 C8 H8 109.5 . . ?
C7 C8 H8 109.5 . . ?
C10 C9 C8 113.1(5) . . ?
C10 C9 C11 110.9(6) . . ?
C8 C9 C11 111.2(6) . . ?
C10 C9 H9 107.1 . . ?
C8 C9 H9 107.1 . . ?
C11 C9 H9 107.1 . . ?
C9 C10 H10A 109.5 . . ?
C9 C10 H10B 109.5 . . ?
H10A C10 H10B 109.5 . . ?
C9 C10 H10C 109.5 . . ?
H10A C10 H10C 109.5 . . ?
H10B C10 H10C 109.5 . . ?
C9 C11 H11A 109.5 . . ?
C9 C11 H11B 109.5 . . ?
H11A C11 H11B 109.5 . . ?
C9 C11 H11C 109.5 . . ?
H11A C11 H11C 109.5 . . ?
H11B C11 H11C 109.5 . . ?
C1 C12 H12A 109.5 . . ?
C1 C12 H12B 109.5 . . ?
H12A C12 H12B 109.5 . . ?
C1 C12 H12C 109.5 . . ?
H12A C12 H12C 109.5 . . ?
H12B C12 H12C 109.5 . . ?

loop_
_geom_bond_atom_site_label_1
_geom_bond_atom_site_label_2
_geom_bond_distance
_geom_bond_site_symmetry_2
_geom_bond_publ_flag
Ni1 N2 1.991(5) . ?
Ni1 O2 2.039(5) . ?
Ni1 N1 2.115(4) . ?
Ni1 Br1 2.4305(9) . ?
Ni1 Br2 2.4336(9) . ?
N1 C5 1.336(7) . ?
N1 C1 1.338(7) . ?
N2 C6 1.270(7) . ?
N2 C8 1.464(7) . ?
O1 C6 1.322(7) . ?
O1 C7 1.461(8) . ?
O2 H2B 0.78(6) . ?
O2 H2A 0.76(6) . ?
C1 C2 1.400(9) . ?
C1 C12 1.480(9) . ?
C2 C3 1.349(10) . ?
C2 H2 0.9300 . ?
C3 C4 1.370(11) . ?
C3 H3 0.9300 . ?
C4 C5 1.368(9) . ?
C4 H4 0.9300 . ?
C5 C6 1.455(9) . ?
C7 C8 1.532(9) . ?
C7 H7A 0.9700 . ?
C7 H7B 0.9700 . ?
C8 C9 1.516(9) . ?
C8 H8 0.9800 . ?
C9 C10 1.492(8) . ?
C9 C11 1.517(9) . ?
C9 H9 0.9800 . ?
C10 H10A 0.9600 . ?
C10 H10B 0.9600 . ?
C10 H10C 0.9600 . ?
C11 H11A 0.9600 . ?
C11 H11B 0.9600 . ?
C11 H11C 0.9600 . ?
C12 H12A 0.9600 . ?
C12 H12B 0.9600 . ?
C12 H12C 0.9600 . ?

loop_
_geom_torsion_atom_site_label_1
_geom_torsion_atom_site_label_2
_geom_torsion_atom_site_label_3
_geom_torsion_atom_site_label_4
_geom_torsion
_geom_torsion_site_symmetry_1
_geom_torsion_site_symmetry_2
_geom_torsion_site_symmetry_3
_geom_torsion_site_symmetry_4
_geom_torsion_publ_flag
C5 N1 C1 C2 -1.9(9) . . . . ?
Ni1 N1 C1 C2 -179.8(5) . . . . ?
C5 N1 C1 C12 178.3(5) . . . . ?
Ni1 N1 C1 C12 0.4(8) . . . . ?
N1 C1 C2 C3 2.7(11) . . . . ?
C12 C1 C2 C3 -177.5(7) . . . . ?
C1 C2 C3 C4 -2.2(12) . . . . ?
C2 C3 C4 C5 0.8(11) . . . . ?
C1 N1 C5 C4 0.6(9) . . . . ?
Ni1 N1 C5 C4 178.8(5) . . . . ?
C1 N1 C5 C6 -180.0(5) . . . . ?
Ni1 N1 C5 C6 -1.8(6) . . . . ?
C3 C4 C5 N1 0.0(10) . . . . ?
C3 C4 C5 C6 -179.4(6) . . . . ?
C8 N2 C6 O1 -4.0(7) . . . . ?
Ni1 N2 C6 O1 179.9(4) . . . . ?
C8 N2 C6 C5 174.1(5) . . . . ?
Ni1 N2 C6 C5 -2.0(7) . . . . ?
C7 O1 C6 N2 -8.3(7) . . . . ?
C7 O1 C6 C5 173.6(5) . . . . ?
N1 C5 C6 N2 2.6(8) . . . . ?
C4 C5 C6 N2 -178.0(6) . . . . ?
N1 C5 C6 O1 -179.3(5) . . . . ?
C4 C5 C6 O1 0.1(9) . . . . ?
C6 O1 C7 C8 16.0(6) . . . . ?
C6 N2 C8 C9 -109.3(6) . . . . ?
Ni1 N2 C8 C9 65.4(7) . . . . ?
C6 N2 C8 C7 13.6(6) . . . . ?
Ni1 N2 C8 C7 -171.7(4) . . . . ?
O1 C7 C8 N2 -17.7(6) . . . . ?
O1 C7 C8 C9 103.2(6) . . . . ?
N2 C8 C9 C10 62.4(7) . . . . ?
C7 C8 C9 C10 -52.3(7) . . . . ?
N2 C8 C9 C11 -172.1(6) . . . . ?
C7 C8 C9 C11 73.2(7) . . . . ?
